data_4062110
loop_
_publ_author_name
'Martins, Ana M.'
'Ascenso, Jos\'e R.'
'de Azevedo, Cristina G.'
'Dias, Alberto R.'
'Duarte, M. Teresa'
'da Silva, Jo\~ao F.'
'Veiros, Lu\'is F.'
'Rodrigues, Sandra S.'

_publ_section_title
;
 Insertion of Isocyanides into Group 4 Metal-Carbon and Metal-Nitrogen Bonds.
 Syntheses and DFT Calculations
;
_journal_issue 21
_journal_name_full Organometallics
_journal_page_first 4218
_journal_page_last 4228
_journal_paper_doi 10.1021/om030211n
_journal_volume 22
_journal_year 2003
_chemical_formula_sum 'C20 H22 Cl2 N2 Ti'
_chemical_formula_weight 409.20
_chemical_name_common '[Ti(eta5-Ind){C(NMe2)N(2,6-Me2Ph)}Cl2]'
_space_group_IT_number 2
_symmetry_cell_setting triclinic
_symmetry_space_group_name_Hall '-P 1'
_symmetry_space_group_name_H-M 'P -1'
_cell_angle_alpha 98.41(2)
_cell_angle_beta 102.31(2)
_cell_angle_gamma 106.73(2)
_cell_formula_units_Z 2
_cell_length_a 7.211(2)
_cell_length_b 10.872(2)
_cell_length_c 14.069(2)
_cell_measurement_temperature 293(2)
_cell_volume 1006.4(4)
_diffrn_ambient_temperature 293(2)
_exptl_crystal_density_diffrn 1.350
_cod_database_code 4062110

loop_
_symmetry_equiv_pos_as_xyz
'x, y, z'
'-x, -y, -z'

loop_
_atom_site_label
_atom_site_type_symbol
_atom_site_fract_x
_atom_site_fract_y
_atom_site_fract_z
_atom_site_U_iso_or_equiv
_atom_site_adp_type
_atom_site_occupancy
_atom_site_symmetry_multiplicity
_atom_site_calc_flag
_atom_site_refinement_flags
_atom_site_disorder_assembly
_atom_site_disorder_group
Ti1 Ti 0.17572(11) 0.71768(7) 0.75701(5) 0.0341(2) Uani 1 1 d . . .
Cl1 Cl 0.18086(18) 0.76806(11) 0.92184(8) 0.0486(3) Uani 1 1 d . . .
Cl2 Cl -0.13273(17) 0.74399(13) 0.68763(9) 0.0525(3) Uani 1 1 d . . .
N1 N 0.3100(5) 0.8757(3) 0.7114(2) 0.0332(7) Uani 1 1 d . . .
N2 N 0.6327(5) 0.9268(4) 0.8279(3) 0.0459(9) Uani 1 1 d . . .
C4 C 0.2327(9) 0.5145(4) 0.7892(4) 0.0541(13) Uani 1 1 d . . .
C9 C 0.0358(8) 0.4799(4) 0.7274(4) 0.0516(12) Uani 1 1 d . . .
C1 C 0.0525(9) 0.5204(5) 0.6375(4) 0.0619(14) Uani 1 1 d . . .
H1 H -0.0538 0.5121 0.5835 0.080 Uiso 1 1 calc R . .
C2 C 0.2532(10) 0.5741(5) 0.6441(4) 0.0626(15) Uani 1 1 d . . .
H2 H 0.3044 0.6037 0.5932 0.081 Uiso 1 1 calc R . .
C3 C 0.3689(8) 0.5779(4) 0.7377(4) 0.0570(13) Uani 1 1 d . . .
H3 H 0.5079 0.6147 0.7619 0.074 Uiso 1 1 calc R . .
C5 C 0.2606(14) 0.4812(6) 0.8850(4) 0.086(2) Uani 1 1 d . . .
H5 H 0.3889 0.5009 0.9268 0.111 Uiso 1 1 calc R . .
C6 C 0.097(2) 0.4209(9) 0.9130(7) 0.127(4) Uani 1 1 d . . .
H6 H 0.1155 0.3974 0.9744 0.165 Uiso 1 1 calc R . .
C7 C -0.0935(19) 0.3925(7) 0.8556(9) 0.131(5) Uani 1 1 d . . .
H7 H -0.2011 0.3542 0.8801 0.170 Uiso 1 1 calc R . .
C8 C -0.1304(11) 0.4191(5) 0.7628(6) 0.091(2) Uani 1 1 d . . .
H8 H -0.2615 0.3978 0.7237 0.118 Uiso 1 1 calc R . .
C10 C 0.2979(6) 0.9813(4) 0.6641(3) 0.0362(9) Uani 1 1 d . . .
C11 C 0.3069(7) 1.0997(4) 0.7214(4) 0.0442(10) Uani 1 1 d . . .
C12 C 0.2918(8) 1.1996(5) 0.6714(5) 0.0633(14) Uani 1 1 d . . .
H12 H 0.2993 1.2803 0.7077 0.076 Uiso 1 1 calc R . .
C15 C 0.2649(7) 0.9605(5) 0.5598(3) 0.0449(11) Uani 1 1 d . . .
C16 C 0.4445(6) 0.8612(4) 0.7827(3) 0.0369(9) Uani 1 1 d . . .
C17 C 0.7380(8) 0.8843(6) 0.9117(4) 0.0632(14) Uani 1 1 d . . .
H17A H 0.8745 0.9426 0.9366 0.082 Uiso 1 1 calc R . .
H17B H 0.7369 0.7963 0.8893 0.082 Uiso 1 1 calc R . .
H17C H 0.6715 0.8863 0.9639 0.082 Uiso 1 1 calc R . .
C18 C 0.7563(7) 1.0376(5) 0.7968(4) 0.0612(14) Uani 1 1 d . . .
H18A H 0.8892 1.0704 0.8414 0.080 Uiso 1 1 calc R . .
H18B H 0.6973 1.1063 0.7983 0.080 Uiso 1 1 calc R . .
H18C H 0.7634 1.0087 0.7302 0.080 Uiso 1 1 calc R . .
C111 C 0.3280(8) 1.1184(5) 0.8316(4) 0.0597(13) Uani 1 1 d . . .
H11A H 0.3326 1.2062 0.8580 0.078 Uiso 1 1 calc R . .
H11B H 0.4497 1.1051 0.8641 0.078 Uiso 1 1 calc R . .
H11C H 0.2150 1.0559 0.8432 0.078 Uiso 1 1 calc R . .
C151 C 0.2430(8) 0.8296(5) 0.4995(4) 0.0579(13) Uani 1 1 d . . .
H15A H 0.2560 0.7703 0.5429 0.075 Uiso 1 1 calc R . .
H15B H 0.3458 0.8397 0.4649 0.075 Uiso 1 1 calc R . .
H15C H 0.1132 0.7945 0.4520 0.075 Uiso 1 1 calc R . .
C14 C 0.2492(7) 1.0630(5) 0.5157(4) 0.0560(13) Uani 1 1 d . . .
H14 H 0.2263 1.0511 0.4468 0.067 Uiso 1 1 calc R . .
C13 C 0.2664(8) 1.1824(6) 0.5709(4) 0.0655(15) Uani 1 1 d . . .
H13 H 0.2609 1.2517 0.5399 0.079 Uiso 1 1 calc R . .

loop_
_atom_site_aniso_label
_atom_site_aniso_U_11
_atom_site_aniso_U_22
_atom_site_aniso_U_33
_atom_site_aniso_U_23
_atom_site_aniso_U_13
_atom_site_aniso_U_12
Ti1 0.0384(4) 0.0322(4) 0.0320(4) 0.0064(3) 0.0109(3) 0.0113(3)
Cl1 0.0670(8) 0.0519(7) 0.0352(6) 0.0110(5) 0.0200(5) 0.0269(6)
Cl2 0.0387(6) 0.0636(8) 0.0557(7) 0.0194(6) 0.0089(5) 0.0172(5)
N1 0.0322(17) 0.0337(18) 0.0327(17) 0.0076(14) 0.0076(14) 0.0104(14)
N2 0.033(2) 0.050(2) 0.052(2) 0.0050(18) 0.0046(17) 0.0174(17)
C4 0.084(4) 0.029(2) 0.058(3) 0.012(2) 0.023(3) 0.028(2)
C9 0.061(3) 0.027(2) 0.061(3) 0.000(2) 0.024(3) 0.006(2)
C1 0.083(4) 0.054(3) 0.038(3) -0.006(2) 0.007(3) 0.020(3)
C2 0.102(5) 0.046(3) 0.057(3) 0.013(2) 0.048(3) 0.032(3)
C3 0.058(3) 0.032(2) 0.084(4) 0.002(2) 0.028(3) 0.016(2)
C5 0.159(7) 0.066(4) 0.052(3) 0.018(3) 0.027(4) 0.067(4)
C6 0.268(14) 0.082(6) 0.102(7) 0.059(6) 0.116(9) 0.097(9)
C7 0.225(12) 0.048(4) 0.164(10) 0.036(6) 0.157(10) 0.029(6)
C8 0.089(5) 0.037(3) 0.137(7) -0.004(4) 0.060(5) -0.004(3)
C10 0.028(2) 0.036(2) 0.043(2) 0.0110(18) 0.0080(17) 0.0102(17)
C11 0.038(2) 0.041(2) 0.057(3) 0.015(2) 0.017(2) 0.014(2)
C12 0.058(3) 0.046(3) 0.093(4) 0.023(3) 0.022(3) 0.022(2)
C15 0.041(2) 0.049(3) 0.045(3) 0.017(2) 0.012(2) 0.011(2)
C16 0.040(2) 0.031(2) 0.038(2) 0.0016(17) 0.0110(18) 0.0128(18)
C17 0.052(3) 0.082(4) 0.054(3) 0.006(3) 0.001(2) 0.035(3)
C18 0.040(3) 0.052(3) 0.085(4) 0.006(3) 0.017(3) 0.009(2)
C111 0.067(3) 0.060(3) 0.054(3) 0.001(2) 0.015(3) 0.031(3)
C151 0.071(3) 0.060(3) 0.045(3) 0.013(2) 0.020(2) 0.021(3)
C14 0.052(3) 0.062(3) 0.061(3) 0.028(3) 0.018(2) 0.019(2)
C13 0.064(3) 0.069(4) 0.077(4) 0.043(3) 0.021(3) 0.026(3)

loop_
_geom_bond_atom_site_label_1
_geom_bond_atom_site_label_2
_geom_bond_distance
_geom_bond_site_symmetry_2
_geom_bond_publ_flag
Ti1 N1 1.982(3) . ?
Ti1 C16 2.029(4) . ?
Ti1 Cl1 2.2934(13) . ?
Ti1 C2 2.330(5) . ?
Ti1 C1 2.330(5) . ?
Ti1 Cl2 2.3461(15) . ?
Ti1 C3 2.363(5) . ?
Ti1 C9 2.425(4) . ?
Ti1 C4 2.447(4) . ?
N1 C16 1.301(5) . ?
N1 C10 1.424(5) . ?
N2 C16 1.303(5) . ?
N2 C18 1.462(6) . ?
N2 C17 1.469(6) . ?
C4 C9 1.408(7) . ?
C4 C3 1.423(7) . ?
C4 C5 1.436(7) . ?
C9 C1 1.416(7) . ?
C9 C8 1.420(8) . ?
C1 C2 1.373(8) . ?
C2 C3 1.388(8) . ?
C5 C6 1.341(13) . ?
C6 C7 1.360(14) . ?
C7 C8 1.366(12) . ?
C10 C11 1.392(6) . ?
C10 C15 1.408(6) . ?
C11 C12 1.395(7) . ?
C11 C111 1.503(7) . ?
C12 C13 1.364(8) . ?
C15 C14 1.373(6) . ?
C15 C151 1.493(7) . ?
C14 C13 1.370(8) . ?
